data_1558295
loop_
_publ_author_name
'Hasegawa, Miki'
'Sakurai, Shoya'
'Yamaguchi, Masafumi Andrew'
'Iwasawa, Daichi'
'Yajima, Naho'
'Ogata, Shuhei'
'Inazuka, Yudai'
'Ishii, Ayumi'
'Suzuki, Kengo'

_publ_section_title
;
 Aspects of lanthanide complexes for selectivity, intensity and sharpness
 in luminescence bands from twenty-four praseodymium, europium and
 gadolinium complexes with differently distorted-hexadentate ligands.
;
_journal_issue 8
_journal_name_full
'Photochemical &amp; photobiological sciences : Official journal of the European Photochemistry Association and the European Society for Photobiology'
_journal_page_first 1054
_journal_page_last 1062
_journal_paper_doi 10.1039/d0pp00069h
_journal_volume 19
_journal_year 2020
_chemical_formula_sum 'C27 H26 Eu F6 N8 O6 P'
_chemical_formula_weight 855.49
_space_group_crystal_system orthorhombic
_space_group_IT_number 61
_space_group_name_Hall '-P 2ac 2ab'
_space_group_name_H-M_alt 'P b c a'
_atom_sites_solution_hydrogens geom
_audit_creation_method SHELXL-2013
_audit_update_record
;
2018-08-09 deposited with the CCDC.	2020-06-12 downloaded from the CCDC.
;
_cell_angle_alpha 90
_cell_angle_beta 90
_cell_angle_gamma 90
_cell_formula_units_Z 8
_cell_length_a 16.7522(18)
_cell_length_b 14.5415(15)
_cell_length_c 25.718(3)
_cell_measurement_reflns_used 9750
_cell_measurement_temperature 90
_cell_measurement_theta_max 27.62
_cell_measurement_theta_min 2.44
_cell_volume 6265.0(12)
_computing_cell_refinement 'Bruker SAINT'
_computing_data_collection 'Bruker APEX2'
_computing_data_reduction 'Bruker SAINT'
_computing_molecular_graphics 'Bruker SHELXTL'
_computing_publication_material 'Bruker SHELXTL'
_computing_structure_refinement 'SHELXL-97 (Sheldrick, 2008)'
_computing_structure_solution Sir2011
_diffrn_ambient_temperature 90
_diffrn_detector_area_resol_mean 8.333
_diffrn_measured_fraction_theta_full 1.000
_diffrn_measured_fraction_theta_max 0.997
_diffrn_measurement_device_type 'Bruker APEX-II CCD'
_diffrn_measurement_method '\f and \w scans'
_diffrn_radiation_type MoK\a
_diffrn_radiation_wavelength 0.71073
_diffrn_reflns_av_R_equivalents 0.0471
_diffrn_reflns_av_unetI/netI 0.0249
_diffrn_reflns_Laue_measured_fraction_full 1.000
_diffrn_reflns_Laue_measured_fraction_max 0.997
_diffrn_reflns_limit_h_max 21
_diffrn_reflns_limit_h_min -21
_diffrn_reflns_limit_k_max 18
_diffrn_reflns_limit_k_min -18
_diffrn_reflns_limit_l_max 33
_diffrn_reflns_limit_l_min -33
_diffrn_reflns_number 66557
_diffrn_reflns_point_group_measured_fraction_full 1.000
_diffrn_reflns_point_group_measured_fraction_max 0.997
_diffrn_reflns_theta_full 25.242
_diffrn_reflns_theta_max 27.635
_diffrn_reflns_theta_min 1.584
_exptl_absorpt_coefficient_mu 2.145
_exptl_absorpt_correction_type empirical
_exptl_absorpt_process_details
;
SADABS Sheldrick 1996
;
_exptl_crystal_colour colourless
_exptl_crystal_density_diffrn 1.814
_exptl_crystal_density_method 'not measured'
_exptl_crystal_description block
_exptl_crystal_F_000 3392
_exptl_crystal_size_max 0.400
_exptl_crystal_size_mid 0.365
_exptl_crystal_size_min 0.234
_exptl_transmission_factor_max 2.062
_exptl_transmission_factor_min 1.567
_refine_diff_density_max 0.661
_refine_diff_density_min -0.560
_refine_diff_density_rms 0.081
_refine_ls_extinction_method none
_refine_ls_goodness_of_fit_ref 1.026
_refine_ls_hydrogen_treatment constr
_refine_ls_matrix_type full
_refine_ls_number_parameters 444
_refine_ls_number_reflns 7265
_refine_ls_number_restraints 0
_refine_ls_restrained_S_all 1.026
_refine_ls_R_factor_all 0.0283
_refine_ls_R_factor_gt 0.0228
_refine_ls_shift/su_max 0.002
_refine_ls_shift/su_mean 0.000
_refine_ls_structure_factor_coef Fsqd
_refine_ls_weighting_details 'w=1/[\s^2^(Fo^2^)+(0.0207P)^2^+9.1262P] where P=(Fo^2^+2Fc^2^)/3'
_refine_ls_weighting_scheme calc
_refine_ls_wR_factor_gt 0.0534
_refine_ls_wR_factor_ref 0.0565
_reflns_Friedel_coverage 0.000
_reflns_number_gt 6395
_reflns_number_total 7265
_reflns_threshold_expression 'I > 2\s(I)'
_cod_data_source_file d0pp00069h2.cif
_cod_data_source_block shelx_CCDC5
_cod_depositor_comments 'Adding full bibliography for 1558290--1558295.cif.'
_cod_original_cell_volume 6264.8(11)
_cod_database_code 1558295
_shelx_space_group_comment
;
The symmetry employed for this shelxl refinement is uniquely defined
by the following loop, which should always be used as a source of
symmetry information in preference to the above space-group names.
They are only intended as comments.
;
_shelx_estimated_absorpt_t_min 0.481
_shelx_estimated_absorpt_t_max 0.634
_shelxl_version_number 2013-4

loop_
_space_group_symop_operation_xyz
'x, y, z'
'-x+1/2, -y, z+1/2'
'-x, y+1/2, -z+1/2'
'x+1/2, -y+1/2, -z'
'-x, -y, -z'
'x-1/2, y, -z-1/2'
'x, -y-1/2, z-1/2'
'-x-1/2, y-1/2, z'

loop_
_atom_site_label
_atom_site_type_symbol
_atom_site_fract_x
_atom_site_fract_y
_atom_site_fract_z
_atom_site_U_iso_or_equiv
_atom_site_adp_type
_atom_site_occupancy
_atom_site_site_symmetry_order
_atom_site_calc_flag
_atom_site_refinement_flags_posn
_atom_site_refinement_flags_adp
_atom_site_refinement_flags_occupancy
_atom_site_disorder_assembly
_atom_site_disorder_group
Eu1 Eu 0.91276(2) 0.70221(2) 0.42037(2) 0.01167(4) Uani 1 1 d . . . . .
P1 P 0.09277(4) 0.04321(5) 0.32130(3) 0.02692(14) Uani 1 1 d . . . . .
O1 O 0.76612(9) 0.74051(11) 0.41503(6) 0.0170(3) Uani 1 1 d . . . . .
O2 O 0.80522(9) 0.63404(10) 0.36198(6) 0.0172(3) Uani 1 1 d . . . . .
O3 O 0.68902(10) 0.69836(11) 0.35096(6) 0.0209(3) Uani 1 1 d . . . . .
O4 O 1.03904(9) 0.78318(10) 0.44908(6) 0.0164(3) Uani 1 1 d . . . . .
O5 O 1.03086(9) 0.63778(10) 0.46727(6) 0.0171(3) Uani 1 1 d . . . . .
O6 O 1.13463(10) 0.71661(11) 0.49232(7) 0.0227(4) Uani 1 1 d . . . . .
N1 N 0.88408(11) 0.81002(12) 0.34025(7) 0.0163(4) Uani 1 1 d . . . . .
N2 N 0.88653(11) 0.87310(12) 0.43911(7) 0.0148(4) Uani 1 1 d . . . . .
N3 N 0.89927(10) 0.74866(13) 0.51667(7) 0.0161(4) Uani 1 1 d . . . . .
N4 N 0.84211(10) 0.57807(13) 0.47265(7) 0.0147(4) Uani 1 1 d . . . . .
N5 N 0.93724(10) 0.53752(12) 0.38998(7) 0.0134(3) Uani 1 1 d . . . . .
N6 N 1.01858(11) 0.67832(13) 0.35003(7) 0.0156(4) Uani 1 1 d . . . . .
N7 N 0.75150(11) 0.69095(12) 0.37534(7) 0.0152(4) Uani 1 1 d . . . . .
N8 N 1.07022(11) 0.71249(12) 0.47012(7) 0.0153(4) Uani 1 1 d . . . . .
F1 F 0.02345(12) -0.02231(14) 0.29992(7) 0.0529(5) Uani 1 1 d . . . . .
F2 F 0.11141(18) 0.07502(17) 0.26457(8) 0.0840(8) Uani 1 1 d . . . . .
F3 F 0.03127(17) 0.12366(17) 0.32801(15) 0.1145(12) Uani 1 1 d . . . . .
F4 F 0.16027(13) 0.10754(15) 0.34405(9) 0.0672(6) Uani 1 1 d . . . . .
F5 F 0.07038(15) 0.00873(19) 0.37804(7) 0.0740(7) Uani 1 1 d . . . . .
F6 F 0.15354(12) -0.03937(13) 0.31681(9) 0.0601(6) Uani 1 1 d . . . . .
C1 C 0.87079(14) 0.77388(16) 0.29288(9) 0.0203(5) Uani 1 1 d . . . . .
H1 H 0.8912 0.7143 0.2856 0.024 Uiso 1 1 calc R U . . .
C2 C 0.82874(15) 0.81927(18) 0.25410(9) 0.0253(5) Uani 1 1 d . . . . .
H2 H 0.8208 0.7914 0.2211 0.030 Uiso 1 1 calc R U . . .
C3 C 0.79866(15) 0.90594(17) 0.26452(10) 0.0262(5) Uani 1 1 d . . . . .
H3 H 0.7677 0.9376 0.2393 0.031 Uiso 1 1 calc R U . . .
C4 C 0.81445(14) 0.94596(16) 0.31236(9) 0.0219(5) Uani 1 1 d . . . . .
H4 H 0.7958 1.0061 0.3201 0.026 Uiso 1 1 calc R U . . .
C5 C 0.85815(13) 0.89637(15) 0.34887(8) 0.0163(4) Uani 1 1 d . . . . .
C6 C 0.87659(12) 0.93451(15) 0.40112(9) 0.0156(4) Uani 1 1 d . . . . .
C7 C 0.88289(14) 1.02932(16) 0.40959(9) 0.0205(5) Uani 1 1 d . . . . .
H7 H 0.8778 1.0714 0.3815 0.025 Uiso 1 1 calc R U . . .
C8 C 0.89658(13) 1.06058(16) 0.45939(10) 0.0220(5) Uani 1 1 d . . . . .
H8 H 0.9019 1.1246 0.4661 0.026 Uiso 1 1 calc R U . . .
C9 C 0.90252(13) 0.99741(17) 0.49971(10) 0.0211(5) Uani 1 1 d . . . . .
H9 H 0.9097 1.0175 0.5346 0.025 Uiso 1 1 calc R U . . .
C10 C 0.89771(13) 0.90448(16) 0.48807(9) 0.0173(4) Uani 1 1 d . . . . .
C11 C 0.90270(13) 0.83364(17) 0.52875(9) 0.0185(4) Uani 1 1 d . . . . .
H11 H 0.9085 0.8512 0.5641 0.022 Uiso 1 1 calc R U . . .
C12 C 0.90360(13) 0.67988(17) 0.55838(9) 0.0192(5) Uani 1 1 d . . . . .
H12A H 0.9188 0.7107 0.5913 0.023 Uiso 1 1 calc R U . . .
H12B H 0.9457 0.6345 0.5499 0.023 Uiso 1 1 calc R U . . .
C13 C 0.82368(13) 0.62919(16) 0.56614(8) 0.0181(4) Uani 1 1 d . . . . .
C14 C 0.78533(13) 0.60301(16) 0.51379(8) 0.0172(4) Uani 1 1 d . . . . .
H14A H 0.7488 0.5505 0.5195 0.021 Uiso 1 1 calc R U . . .
H14B H 0.7527 0.6555 0.5015 0.021 Uiso 1 1 calc R U . . .
C15 C 0.84407(13) 0.49530(15) 0.45669(8) 0.0166(4) Uani 1 1 d . . . . .
H15 H 0.8134 0.4497 0.4740 0.020 Uiso 1 1 calc R U . . .
C16 C 0.89345(13) 0.46943(15) 0.41162(8) 0.0155(4) Uani 1 1 d . . . . .
C17 C 0.89057(14) 0.38144(15) 0.39140(9) 0.0186(4) Uani 1 1 d . . . . .
H17 H 0.8602 0.3348 0.4080 0.022 Uiso 1 1 calc R U . . .
C18 C 0.93326(14) 0.36272(16) 0.34610(9) 0.0208(5) Uani 1 1 d . . . . .
H18 H 0.9317 0.3032 0.3309 0.025 Uiso 1 1 calc R U . . .
C19 C 0.97780(13) 0.43214(15) 0.32373(9) 0.0188(4) Uani 1 1 d . . . . .
H19 H 1.0070 0.4210 0.2927 0.023 Uiso 1 1 calc R U . . .
C20 C 0.97957(12) 0.51912(15) 0.34710(8) 0.0140(4) Uani 1 1 d . . . . .
C21 C 1.02870(13) 0.59607(15) 0.32658(8) 0.0151(4) Uani 1 1 d . . . . .
C22 C 1.08277(14) 0.58443(17) 0.28645(9) 0.0219(5) Uani 1 1 d . . . . .
H22 H 1.0886 0.5261 0.2702 0.026 Uiso 1 1 calc R U . . .
C23 C 1.12849(16) 0.65852(18) 0.27006(9) 0.0269(5) Uani 1 1 d . . . . .
H23 H 1.1664 0.6514 0.2429 0.032 Uiso 1 1 calc R U . . .
C24 C 1.11800(14) 0.74262(17) 0.29381(9) 0.0226(5) Uani 1 1 d . . . . .
H24 H 1.1481 0.7946 0.2831 0.027 Uiso 1 1 calc R U . . .
C25 C 1.06270(14) 0.74987(15) 0.33365(9) 0.0194(4) Uani 1 1 d . . . . .
H25 H 1.0557 0.8078 0.3501 0.023 Uiso 1 1 calc R U . . .
C26 C 0.76428(15) 0.69062(18) 0.59528(9) 0.0248(5) Uani 1 1 d . . . . .
H26A H 0.7130 0.6587 0.5984 0.037 Uiso 1 1 calc R U . . .
H26B H 0.7568 0.7482 0.5760 0.037 Uiso 1 1 calc R U . . .
H26C H 0.7851 0.7042 0.6301 0.037 Uiso 1 1 calc R U . . .
C27 C 0.84033(15) 0.54244(18) 0.59795(10) 0.0264(5) Uani 1 1 d . . . . .
H27A H 0.8663 0.5594 0.6307 0.040 Uiso 1 1 calc R U . . .
H27B H 0.8754 0.5014 0.5782 0.040 Uiso 1 1 calc R U . . .
H27C H 0.7899 0.5109 0.6054 0.040 Uiso 1 1 calc R U . . .

loop_
_atom_site_aniso_label
_atom_site_aniso_U_11
_atom_site_aniso_U_22
_atom_site_aniso_U_33
_atom_site_aniso_U_23
_atom_site_aniso_U_13
_atom_site_aniso_U_12
Eu1 0.01210(6) 0.01151(6) 0.01139(6) -0.00081(4) -0.00041(4) 0.00044(4)
P1 0.0357(4) 0.0229(3) 0.0221(3) -0.0038(3) -0.0031(3) 0.0024(3)
O1 0.0170(8) 0.0182(8) 0.0156(7) -0.0034(6) -0.0026(6) 0.0016(6)
O2 0.0165(8) 0.0150(7) 0.0202(8) -0.0026(6) -0.0018(6) 0.0022(6)
O3 0.0178(8) 0.0207(8) 0.0242(8) 0.0009(6) -0.0091(7) 0.0004(6)
O4 0.0175(8) 0.0139(7) 0.0178(8) 0.0002(6) -0.0018(6) 0.0006(6)
O5 0.0157(7) 0.0145(7) 0.0211(8) 0.0002(6) -0.0010(6) -0.0015(6)
O6 0.0167(8) 0.0260(9) 0.0253(9) 0.0019(7) -0.0079(7) -0.0037(7)
N1 0.0177(9) 0.0163(9) 0.0150(9) 0.0002(7) 0.0000(7) -0.0017(7)
N2 0.0122(8) 0.0166(9) 0.0156(9) -0.0020(7) -0.0001(7) 0.0016(7)
N3 0.0144(9) 0.0215(10) 0.0124(9) -0.0003(7) -0.0001(7) 0.0012(7)
N4 0.0116(8) 0.0190(9) 0.0134(9) 0.0010(7) -0.0004(7) 0.0009(7)
N5 0.0118(8) 0.0136(9) 0.0148(8) 0.0005(7) 0.0000(7) -0.0002(7)
N6 0.0159(9) 0.0159(9) 0.0152(9) -0.0003(7) 0.0015(7) -0.0009(7)
N7 0.0170(9) 0.0131(9) 0.0155(9) 0.0026(7) -0.0008(7) -0.0009(7)
N8 0.0158(9) 0.0165(9) 0.0137(9) -0.0005(7) 0.0015(7) 0.0004(7)
F1 0.0561(12) 0.0588(12) 0.0439(10) 0.0050(9) -0.0202(9) -0.0207(10)
F2 0.139(2) 0.0753(16) 0.0378(11) 0.0268(11) -0.0083(13) -0.0522(16)
F3 0.0810(19) 0.0484(14) 0.214(4) -0.0245(19) -0.006(2) 0.0365(13)
F4 0.0620(14) 0.0615(13) 0.0781(15) -0.0201(12) -0.0121(12) -0.0263(11)
F5 0.0820(16) 0.116(2) 0.0241(10) -0.0116(11) 0.0107(10) -0.0288(15)
F6 0.0474(11) 0.0373(10) 0.0957(17) 0.0023(10) 0.0217(11) 0.0111(9)
C1 0.0247(12) 0.0215(11) 0.0148(10) -0.0010(9) 0.0004(9) -0.0026(9)
C2 0.0308(13) 0.0312(13) 0.0140(11) 0.0043(9) -0.0029(10) -0.0082(10)
C3 0.0250(12) 0.0302(13) 0.0235(12) 0.0118(10) -0.0075(10) -0.0042(10)
C4 0.0228(12) 0.0186(11) 0.0243(12) 0.0079(9) -0.0015(9) -0.0002(9)
C5 0.0155(10) 0.0149(10) 0.0186(11) 0.0031(8) 0.0008(8) -0.0024(8)
C6 0.0126(10) 0.0154(10) 0.0186(10) -0.0004(8) 0.0008(8) 0.0006(8)
C7 0.0166(11) 0.0163(11) 0.0287(12) 0.0010(9) 0.0007(9) 0.0014(9)
C8 0.0167(11) 0.0154(11) 0.0338(13) -0.0065(9) 0.0005(9) 0.0009(9)
C9 0.0147(11) 0.0227(12) 0.0260(12) -0.0096(9) -0.0008(9) 0.0020(9)
C10 0.0123(10) 0.0201(11) 0.0197(11) -0.0054(9) -0.0016(8) 0.0013(8)
C11 0.0164(11) 0.0258(12) 0.0133(10) -0.0045(9) -0.0009(8) 0.0020(9)
C12 0.0189(11) 0.0252(12) 0.0134(10) 0.0014(9) -0.0018(8) 0.0011(9)
C13 0.0154(10) 0.0265(12) 0.0124(10) 0.0024(9) 0.0007(8) 0.0027(9)
C14 0.0138(10) 0.0224(11) 0.0155(10) 0.0008(9) 0.0016(8) 0.0017(8)
C15 0.0150(10) 0.0179(11) 0.0169(10) 0.0029(8) 0.0000(8) -0.0020(8)
C16 0.0135(10) 0.0154(11) 0.0175(10) 0.0022(8) -0.0013(8) 0.0001(8)
C17 0.0190(11) 0.0165(11) 0.0205(11) 0.0009(9) -0.0012(9) -0.0033(8)
C18 0.0239(12) 0.0158(11) 0.0228(12) -0.0035(9) -0.0011(9) -0.0011(9)
C19 0.0198(11) 0.0187(11) 0.0178(11) -0.0042(9) 0.0006(9) 0.0001(9)
C20 0.0135(10) 0.0154(10) 0.0132(10) 0.0000(8) -0.0016(8) 0.0013(8)
C21 0.0152(10) 0.0173(11) 0.0129(10) 0.0003(8) -0.0018(8) 0.0005(8)
C22 0.0256(12) 0.0220(12) 0.0182(11) -0.0025(9) 0.0051(9) -0.0009(9)
C23 0.0293(13) 0.0310(14) 0.0204(12) -0.0006(10) 0.0117(10) -0.0051(11)
C24 0.0229(12) 0.0226(12) 0.0223(12) 0.0031(9) 0.0037(9) -0.0071(10)
C25 0.0213(11) 0.0167(11) 0.0201(11) 0.0000(9) 0.0007(9) -0.0035(9)
C26 0.0220(12) 0.0370(14) 0.0153(11) -0.0025(10) 0.0022(9) 0.0051(10)
C27 0.0221(12) 0.0332(14) 0.0238(12) 0.0112(11) -0.0001(10) 0.0018(10)

loop_
_atom_type_symbol
_atom_type_description
_atom_type_scat_dispersion_real
_atom_type_scat_dispersion_imag
_atom_type_scat_source
C C 0.0033 0.0016 'International Tables Vol C Tables 4.2.6.8 and 6.1.1.4'
H H 0.0000 0.0000 'International Tables Vol C Tables 4.2.6.8 and 6.1.1.4'
N N 0.0061 0.0033 'International Tables Vol C Tables 4.2.6.8 and 6.1.1.4'
O O 0.0106 0.0060 'International Tables Vol C Tables 4.2.6.8 and 6.1.1.4'
F F 0.0171 0.0103 'International Tables Vol C Tables 4.2.6.8 and 6.1.1.4'
P P 0.1023 0.0942 'International Tables Vol C Tables 4.2.6.8 and 6.1.1.4'
Eu Eu -0.1578 3.6682 'International Tables Vol C Tables 4.2.6.8 and 6.1.1.4'

loop_
_geom_angle_atom_site_label_1
_geom_angle_atom_site_label_2
_geom_angle_atom_site_label_3
_geom_angle
_geom_angle_site_symmetry_1
_geom_angle_site_symmetry_3
_geom_angle_publ_flag
O5 Eu1 O4 51.10(5) . . ?
O5 Eu1 O1 151.63(5) . . ?
O4 Eu1 O1 136.64(5) . . ?
O5 Eu1 N4 81.21(5) . . ?
O4 Eu1 N4 124.40(5) . . ?
O1 Eu1 N4 74.47(5) . . ?
O5 Eu1 O2 134.33(5) . . ?
O4 Eu1 O2 160.82(5) . . ?
O1 Eu1 O2 50.57(5) . . ?
N4 Eu1 O2 72.91(5) . . ?
O5 Eu1 N5 70.66(5) . . ?
O4 Eu1 N5 113.05(5) . . ?
O1 Eu1 N5 110.30(5) . . ?
N4 Eu1 N5 64.57(6) . . ?
O2 Eu1 N5 64.39(5) . . ?
O5 Eu1 N6 75.03(5) . . ?
O4 Eu1 N6 71.95(5) . . ?
O1 Eu1 N6 131.81(5) . . ?
N4 Eu1 N6 126.90(6) . . ?
O2 Eu1 N6 91.17(5) . . ?
N5 Eu1 N6 62.90(6) . . ?
O5 Eu1 N2 114.05(5) . . ?
O4 Eu1 N2 68.80(5) . . ?
O1 Eu1 N2 68.29(5) . . ?
N4 Eu1 N2 120.52(6) . . ?
O2 Eu1 N2 111.48(5) . . ?
N5 Eu1 N2 172.97(6) . . ?
N6 Eu1 N2 112.50(6) . . ?
O5 Eu1 N3 72.78(5) . . ?
O4 Eu1 N3 70.79(5) . . ?
O1 Eu1 N3 84.78(5) . . ?
N4 Eu1 N3 68.72(6) . . ?
O2 Eu1 N3 127.36(5) . . ?
N5 Eu1 N3 123.66(6) . . ?
N6 Eu1 N3 140.94(6) . . ?
N2 Eu1 N3 63.34(6) . . ?
O5 Eu1 N1 138.18(5) . . ?
O4 Eu1 N1 95.96(5) . . ?
O1 Eu1 N1 69.41(5) . . ?
N4 Eu1 N1 138.71(6) . . ?
O2 Eu1 N1 68.97(5) . . ?
N5 Eu1 N1 110.39(6) . . ?
N6 Eu1 N1 69.74(6) . . ?
N2 Eu1 N1 62.59(6) . . ?
N3 Eu1 N1 125.45(6) . . ?
O5 Eu1 N8 25.51(5) . . ?
O4 Eu1 N8 25.60(5) . . ?
O1 Eu1 N8 152.57(5) . . ?
N4 Eu1 N8 102.94(5) . . ?
O2 Eu1 N8 155.87(5) . . ?
N5 Eu1 N8 92.11(5) . . ?
N6 Eu1 N8 72.07(5) . . ?
N2 Eu1 N8 91.30(5) . . ?
N3 Eu1 N8 69.31(5) . . ?
N1 Eu1 N8 118.34(5) . . ?
O5 Eu1 N7 153.56(5) . . ?
O4 Eu1 N7 155.18(5) . . ?
O1 Eu1 N7 25.47(5) . . ?
N4 Eu1 N7 75.01(5) . . ?
O2 Eu1 N7 25.45(5) . . ?
N5 Eu1 N7 88.55(5) . . ?
N6 Eu1 N7 110.51(5) . . ?
N2 Eu1 N7 88.32(5) . . ?
N3 Eu1 N7 108.19(5) . . ?
N1 Eu1 N7 63.76(5) . . ?
N8 Eu1 N7 177.32(5) . . ?
F6 P1 F3 177.62(17) . . ?
F6 P1 F4 90.92(13) . . ?
F3 P1 F4 89.30(15) . . ?
F6 P1 F2 91.61(15) . . ?
F3 P1 F2 90.76(19) . . ?
F4 P1 F2 91.58(13) . . ?
F6 P1 F5 88.82(14) . . ?
F3 P1 F5 88.81(18) . . ?
F4 P1 F5 90.89(13) . . ?
F2 P1 F5 177.49(13) . . ?
F6 P1 F1 89.42(12) . . ?
F3 P1 F1 90.30(14) . . ?
F4 P1 F1 178.35(12) . . ?
F2 P1 F1 90.03(12) . . ?
F5 P1 F1 87.50(11) . . ?
N7 O1 Eu1 96.08(12) . . ?
N7 O2 Eu1 95.05(11) . . ?
N8 O4 Eu1 95.23(11) . . ?
N8 O5 Eu1 96.76(11) . . ?
C5 N1 C1 117.37(19) . . ?
C5 N1 Eu1 119.02(14) . . ?
C1 N1 Eu1 120.41(15) . . ?
C6 N2 C10 118.25(19) . . ?
C6 N2 Eu1 122.10(14) . . ?
C10 N2 Eu1 118.51(14) . . ?
C11 N3 C12 118.68(19) . . ?
C11 N3 Eu1 118.95(15) . . ?
C12 N3 Eu1 121.27(14) . . ?
C15 N4 C14 118.88(19) . . ?
C15 N4 Eu1 119.28(14) . . ?
C14 N4 Eu1 120.48(14) . . ?
C20 N5 C16 118.70(18) . . ?
C20 N5 Eu1 121.67(14) . . ?
C16 N5 Eu1 118.29(14) . . ?
C25 N6 C21 118.46(19) . . ?
C25 N6 Eu1 119.87(14) . . ?
C21 N6 Eu1 121.57(14) . . ?
O3 N7 O2 121.62(18) . . ?
O3 N7 O1 121.66(18) . . ?
O2 N7 O1 116.72(17) . . ?
O3 N7 Eu1 168.71(14) . . ?
O2 N7 Eu1 59.50(10) . . ?
O1 N7 Eu1 58.45(10) . . ?
O6 N8 O5 121.73(18) . . ?
O6 N8 O4 121.39(18) . . ?
O5 N8 O4 116.88(17) . . ?
O6 N8 Eu1 177.99(15) . . ?
O5 N8 Eu1 57.73(10) . . ?
O4 N8 Eu1 59.17(10) . . ?
N1 C1 C2 123.3(2) . . ?
N1 C1 H1 118.4 . . ?
C2 C1 H1 118.4 . . ?
C1 C2 C3 118.6(2) . . ?
C1 C2 H2 120.7 . . ?
C3 C2 H2 120.7 . . ?
C4 C3 C2 119.0(2) . . ?
C4 C3 H3 120.5 . . ?
C2 C3 H3 120.5 . . ?
C3 C4 C5 118.8(2) . . ?
C3 C4 H4 120.6 . . ?
C5 C4 H4 120.6 . . ?
N1 C5 C4 122.8(2) . . ?
N1 C5 C6 115.44(19) . . ?
C4 C5 C6 121.7(2) . . ?
N2 C6 C7 122.4(2) . . ?
N2 C6 C5 116.00(19) . . ?
C7 C6 C5 121.6(2) . . ?
C8 C7 C6 118.8(2) . . ?
C8 C7 H7 120.6 . . ?
C6 C7 H7 120.6 . . ?
C7 C8 C9 119.2(2) . . ?
C7 C8 H8 120.4 . . ?
C9 C8 H8 120.4 . . ?
C10 C9 C8 118.6(2) . . ?
C10 C9 H9 120.7 . . ?
C8 C9 H9 120.7 . . ?
N2 C10 C9 122.5(2) . . ?
N2 C10 C11 115.72(19) . . ?
C9 C10 C11 121.7(2) . . ?
N3 C11 C10 120.2(2) . . ?
N3 C11 H11 119.9 . . ?
C10 C11 H11 119.9 . . ?
N3 C12 C13 112.17(18) . . ?
N3 C12 H12A 109.2 . . ?
C13 C12 H12A 109.2 . . ?
N3 C12 H12B 109.2 . . ?
C13 C12 H12B 109.2 . . ?
H12A C12 H12B 107.9 . . ?
C27 C13 C26 109.73(19) . . ?
C27 C13 C12 107.78(18) . . ?
C26 C13 C12 110.4(2) . . ?
C27 C13 C14 109.9(2) . . ?
C26 C13 C14 107.49(18) . . ?
C12 C13 C14 111.56(18) . . ?
N4 C14 C13 114.89(17) . . ?
N4 C14 H14A 108.5 . . ?
C13 C14 H14A 108.5 . . ?
N4 C14 H14B 108.5 . . ?
C13 C14 H14B 108.5 . . ?
H14A C14 H14B 107.5 . . ?
N4 C15 C16 120.7(2) . . ?
N4 C15 H15 119.7 . . ?
C16 C15 H15 119.7 . . ?
N5 C16 C17 122.8(2) . . ?
N5 C16 C15 116.20(19) . . ?
C17 C16 C15 120.9(2) . . ?
C16 C17 C18 118.5(2) . . ?
C16 C17 H17 120.7 . . ?
C18 C17 H17 120.7 . . ?
C19 C18 C17 118.9(2) . . ?
C19 C18 H18 120.6 . . ?
C17 C18 H18 120.6 . . ?
C20 C19 C18 119.5(2) . . ?
C20 C19 H19 120.2 . . ?
C18 C19 H19 120.2 . . ?
N5 C20 C19 121.5(2) . . ?
N5 C20 C21 115.83(18) . . ?
C19 C20 C21 122.65(19) . . ?
N6 C21 C22 121.6(2) . . ?
N6 C21 C20 116.04(18) . . ?
C22 C21 C20 122.4(2) . . ?
C21 C22 C23 119.5(2) . . ?
C21 C22 H22 120.2 . . ?
C23 C22 H22 120.2 . . ?
C24 C23 C22 118.9(2) . . ?
C24 C23 H23 120.5 . . ?
C22 C23 H23 120.5 . . ?
C25 C24 C23 118.7(2) . . ?
C25 C24 H24 120.6 . . ?
C23 C24 H24 120.6 . . ?
N6 C25 C24 122.7(2) . . ?
N6 C25 H25 118.6 . . ?
C24 C25 H25 118.6 . . ?
C13 C26 H26A 109.5 . . ?
C13 C26 H26B 109.5 . . ?
H26A C26 H26B 109.5 . . ?
C13 C26 H26C 109.5 . . ?
H26A C26 H26C 109.5 . . ?
H26B C26 H26C 109.5 . . ?
C13 C27 H27A 109.5 . . ?
C13 C27 H27B 109.5 . . ?
H27A C27 H27B 109.5 . . ?
C13 C27 H27C 109.5 . . ?
H27A C27 H27C 109.5 . . ?
H27B C27 H27C 109.5 . . ?

loop_
_geom_bond_atom_site_label_1
_geom_bond_atom_site_label_2
_geom_bond_distance
_geom_bond_site_symmetry_2
_geom_bond_publ_flag
Eu1 O5 2.4994(15) . ?
Eu1 O4 2.5311(15) . ?
Eu1 O1 2.5227(15) . ?
Eu1 N4 2.5430(18) . ?
Eu1 O2 2.5462(15) . ?
Eu1 N5 2.5523(17) . ?
Eu1 N6 2.5565(18) . ?
Eu1 N2 2.5692(18) . ?
Eu1 N3 2.5770(18) . ?
Eu1 N1 2.6333(18) . ?
Eu1 N8 2.9354(19) . ?
Eu1 N7 2.9437(19) . ?
P1 F6 1.5785(19) . ?
P1 F3 1.568(2) . ?
P1 F4 1.580(2) . ?
P1 F2 1.562(2) . ?
P1 F5 1.588(2) . ?
P1 F1 1.5995(19) . ?
O1 N7 1.273(2) . ?
O2 N7 1.270(2) . ?
O3 N7 1.225(2) . ?
O4 N8 1.274(2) . ?
O5 N8 1.273(2) . ?
O6 N8 1.222(2) . ?
N1 C5 1.347(3) . ?
N1 C1 1.345(3) . ?
N2 C6 1.334(3) . ?
N2 C10 1.352(3) . ?
N3 C11 1.276(3) . ?
N3 C12 1.468(3) . ?
N4 C15 1.272(3) . ?
N4 C14 1.468(3) . ?
N5 C20 1.338(3) . ?
N5 C16 1.352(3) . ?
N6 C25 1.344(3) . ?
N6 C21 1.350(3) . ?
C1 C2 1.388(3) . ?
C1 H1 0.9500 . ?
C2 C3 1.384(4) . ?
C2 H2 0.9500 . ?
C3 C4 1.387(3) . ?
C3 H3 0.9500 . ?
C4 C5 1.392(3) . ?
C4 H4 0.9500 . ?
C5 C6 1.486(3) . ?
C6 C7 1.400(3) . ?
C7 C8 1.378(3) . ?
C7 H7 0.9500 . ?
C8 C9 1.389(4) . ?
C8 H8 0.9500 . ?
C9 C10 1.386(3) . ?
C9 H9 0.9500 . ?
C10 C11 1.471(3) . ?
C11 H11 0.9500 . ?
C12 C13 1.541(3) . ?
C12 H12A 0.9900 . ?
C12 H12B 0.9900 . ?
C13 C27 1.529(3) . ?
C13 C26 1.533(3) . ?
C13 C14 1.540(3) . ?
C14 H14A 0.9900 . ?
C14 H14B 0.9900 . ?
C15 C16 1.473(3) . ?
C15 H15 0.9500 . ?
C16 C17 1.382(3) . ?
C17 C18 1.394(3) . ?
C17 H17 0.9500 . ?
C18 C19 1.381(3) . ?
C18 H18 0.9500 . ?
C19 C20 1.401(3) . ?
C19 H19 0.9500 . ?
C20 C21 1.486(3) . ?
C21 C22 1.384(3) . ?
C22 C23 1.387(3) . ?
C22 H22 0.9500 . ?
C23 C24 1.378(4) . ?
C23 H23 0.9500 . ?
C24 C25 1.385(3) . ?
C24 H24 0.9500 . ?
C25 H25 0.9500 . ?
C26 H26A 0.9800 . ?
C26 H26B 0.9800 . ?
C26 H26C 0.9800 . ?
C27 H27A 0.9800 . ?
C27 H27B 0.9800 . ?
C27 H27C 0.9800 . ?
